data_1551176
loop_
_publ_author_name
'Weigand, Jan J.'
'Schwedtmann, Kai'
'Haberstroh, Jan'
'Roediger, Sven'
'Hennersdorf, Felix'
'Frontera, Antonio'
'Bauza, Antonio'

_publ_section_title
;
 Formation of an imidazoliumyl-substituted [(LC)4P4]4+ tetracation and
 transition metal mediated fragmentation and insertion reaction (LC = NHC)
;
_journal_name_full 'Chemical Science'
_journal_paper_doi 10.1039/C9SC01701A
_journal_year 2019
_chemical_formula_moiety 'C44 H79 N8 P4, 4(C F3 O3 S), 2(C2 H3 N)'
_chemical_formula_sum 'C52 H85 F12 N10 O12 P4 S4'
_chemical_formula_weight 1522.41
_space_group_crystal_system monoclinic
_space_group_IT_number 14
_space_group_name_Hall '-P 2ybc'
_space_group_name_H-M_alt 'P 1 21/c 1'
_symmetry_space_group_name_Hall '-P 2ybc'
_symmetry_space_group_name_H-M 'P 1 21/c 1'
_atom_sites_solution_hydrogens geom
_audit_creation_date 2018-12-10
_audit_creation_method
;
Olex2 1.2
(compiled 2015.09.30 svn.r3233 for OlexSys, GUI svn.r5103)
;
_audit_update_record
;
2019-04-06 deposited with the CCDC.    2019-05-30 downloaded from the CCDC.
;
_cell_angle_alpha 90
_cell_angle_beta 105.4253(10)
_cell_angle_gamma 90
_cell_formula_units_Z 4
_cell_length_a 19.31294(18)
_cell_length_b 16.76136(17)
_cell_length_c 23.1443(2)
_cell_measurement_reflns_used 22416
_cell_measurement_temperature 104.6(7)
_cell_measurement_theta_max 76.4770
_cell_measurement_theta_min 3.2810
_cell_volume 7222.19(12)
_computing_cell_refinement 'CrysAlisPro 1.171.38.41 (Rigaku OD, 2015)'
_computing_data_collection 'CrysAlisPro 1.171.38.41 (Rigaku OD, 2015)'
_computing_data_reduction 'CrysAlisPro 1.171.38.41 (Rigaku OD, 2015)'
_computing_molecular_graphics 'Olex2 (Dolomanov et al., 2009)'
_computing_publication_material 'Olex2 (Dolomanov et al., 2009)'
_computing_structure_refinement 'ShelXL (Sheldrick, 2015)'
_computing_structure_solution 'ShelXT (Sheldrick, 2015)'
_diffrn_ambient_environment N~2~
_diffrn_ambient_temperature 104.6(7)
_diffrn_detector 'CCD plate'
_diffrn_detector_area_resol_mean 5.2850
_diffrn_detector_type AtlasS2
_diffrn_measured_fraction_theta_full 1.000
_diffrn_measured_fraction_theta_max 0.988
_diffrn_measurement_details
;
List of Runs (angles in degrees, time in seconds):

  # Type    Start    End  Width  t~exp~   \w     \q     \k     \f   Frames
#--------------------------------------------------------------------------
  1  \w    -30.00  -4.00   0.50    2.00    --   42.62 -38.00  90.00   52
  2  \w      1.00  83.00   0.50    2.00    --   42.62 -99.00  30.00  164
  3  \w     23.00  67.00   0.50    2.00    --   42.62-125.00 -30.00   88
  4  \w     60.00  93.00   0.50    8.00    --  111.00 -94.00-150.00   66
  5  \w     98.00 131.00   0.50    8.00    --  111.00 -61.00-120.00   66
  6  \w    101.00 132.00   0.50    8.00    --  111.00  45.00 -60.00   62
  7  \w     97.00 176.00   0.50    8.00    --  111.00  83.00 -26.00  158
  8  \w    130.00 178.00   0.50    8.00    --  111.00 125.00 -60.00   96
  9  \w    110.00 172.00   0.50    8.00    --  111.00 125.00 -90.00  124
 10  \w    134.00 161.00   0.50    8.00    --  111.00  30.00  30.00   54
 11  \w     89.00 172.00   0.50    8.00    --  111.00  45.00 -30.00  166
 12  \w     88.00 163.00   0.50    8.00    --  111.00  77.00 -90.00  150
 13  \w     52.00 107.00   0.50    8.00    --  111.00 -94.00 120.00  110
 14  \w     42.00 121.00   0.50    8.00    --  111.00-125.00   0.00  158
 15  \w     55.00  80.00   0.50    8.00    --  111.00-125.00 -90.00   50
 16  \w     44.00  92.00   0.50    8.00    --  111.00 -94.00 -90.00   96
 17  \w     30.00 106.00   0.50    8.00    --  111.00 -94.00  90.00  152
 18  \w    -63.00 -25.00   0.50    2.00    --  -38.50  57.00-180.00   76
 19  \w   -108.00 -21.00   0.50    2.00    --  -38.50 -38.00 150.00  174
;
_diffrn_measurement_device 'four-circle diffractometer'
_diffrn_measurement_device_type 'SuperNova, Dual, Cu at zero, AtlasS2'
_diffrn_measurement_method '\w scans'
_diffrn_orient_matrix_type 'CrysAlisPro convention (1999,Acta A55,543-557)'
_diffrn_orient_matrix_UB_11 0.0807340000
_diffrn_orient_matrix_UB_12 0.0047899000
_diffrn_orient_matrix_UB_13 0.0321547000
_diffrn_orient_matrix_UB_21 -0.0049597000
_diffrn_orient_matrix_UB_22 -0.0800336000
_diffrn_orient_matrix_UB_23 0.0314571000
_diffrn_orient_matrix_UB_31 0.0175164000
_diffrn_orient_matrix_UB_32 -0.0449521000
_diffrn_orient_matrix_UB_33 -0.0523799000
_diffrn_radiation_monochromator mirror
_diffrn_radiation_probe x-ray
_diffrn_radiation_type CuK\a
_diffrn_radiation_wavelength 1.54184
_diffrn_reflns_av_R_equivalents 0.0372
_diffrn_reflns_av_unetI/netI 0.0350
_diffrn_reflns_Laue_measured_fraction_full 1.000
_diffrn_reflns_Laue_measured_fraction_max 0.988
_diffrn_reflns_limit_h_max 24
_diffrn_reflns_limit_h_min -24
_diffrn_reflns_limit_k_max 15
_diffrn_reflns_limit_k_min -21
_diffrn_reflns_limit_l_max 27
_diffrn_reflns_limit_l_min -28
_diffrn_reflns_number 45993
_diffrn_reflns_point_group_measured_fraction_full 1.000
_diffrn_reflns_point_group_measured_fraction_max 0.988
_diffrn_reflns_theta_full 67.684
_diffrn_reflns_theta_max 76.813
_diffrn_reflns_theta_min 2.373
_diffrn_source 'micro-focus sealed X-ray tube'
_diffrn_source_type 'SuperNova (Cu) X-ray Source'
_exptl_absorpt_coefficient_mu 2.851
_exptl_absorpt_correction_T_max 1.00000
_exptl_absorpt_correction_T_min 0.73524
_exptl_absorpt_correction_type multi-scan
_exptl_absorpt_process_details
;
CrysAlisPro 1.171.38.41 (Rigaku Oxford Diffraction, 2015)
Empirical absorption correction using spherical harmonics,
 implemented in SCALE3 ABSPACK scaling algorithm.
;
_exptl_crystal_colour 'clear colourless'
_exptl_crystal_colour_lustre clear
_exptl_crystal_colour_primary colourless
_exptl_crystal_density_diffrn 1.400
_exptl_crystal_description block
_exptl_crystal_F_000 3180
_exptl_crystal_size_max 0.313
_exptl_crystal_size_mid 0.273
_exptl_crystal_size_min 0.124
_refine_diff_density_max 1.277
_refine_diff_density_min -0.639
_refine_diff_density_rms 0.069
_refine_ls_extinction_method none
_refine_ls_goodness_of_fit_ref 1.026
_refine_ls_hydrogen_treatment constr
_refine_ls_matrix_type full
_refine_ls_number_parameters 1040
_refine_ls_number_reflns 15049
_refine_ls_number_restraints 313
_refine_ls_restrained_S_all 1.030
_refine_ls_R_factor_all 0.0613
_refine_ls_R_factor_gt 0.0559
_refine_ls_shift/su_max 0.001
_refine_ls_shift/su_mean 0.000
_refine_ls_structure_factor_coef Fsqd
_refine_ls_weighting_details 'w=1/[\s^2^(Fo^2^)+(0.0915P)^2^+5.6436P] where P=(Fo^2^+2Fc^2^)/3'
_refine_ls_weighting_scheme calc
_refine_ls_wR_factor_gt 0.1547
_refine_ls_wR_factor_ref 0.1621
_reflns_Friedel_coverage 0.000
_reflns_number_gt 13385
_reflns_number_total 15049
_reflns_threshold_expression 'I > 2\s(I)'
_cod_data_source_file c9sc01701a2.cif
_cod_data_source_block 3OTf4
_cod_original_cell_volume 7222.20(13)
_cod_database_code 1551176
_chemical_oxdiff_formula C51H85F12N10O12P4S4
_shelx_space_group_comment
;
The symmetry employed for this shelxl refinement is uniquely defined
by the following loop, which should always be used as a source of
symmetry information in preference to the above space-group names.
They are only intended as comments.
;
_reflns_odcompleteness_completeness 99.99
_reflns_odcompleteness_iscentric 1
_reflns_odcompleteness_theta 66.97
_olex2_refinement_description
;
1. Fixed Uiso
 At 1.2 times of:
  All C(H) groups
 At 1.5 times of:
  All C(H,H,H) groups
2. Restrained distances
 C28A-C26
 1.51 with sigma of 0.01
 C28B-C26
 1.51 with sigma of 0.01
 C27A-C26
 1.51 with sigma of 0.01
 C27B-C26
 1.51 with sigma of 0.01
 S3A-O7A \\sim S3A-O8A \\sim S3A-O9A \\sim S3-O7 \\sim S3-O9 \\sim S3-O8
 with sigma of 0.001
3. Uiso/Uaniso restraints and constraints
F11 \\sim S4 \\sim O12 \\sim O11 \\sim O10 \\sim C48 \\sim F12 \\sim F10 \\sim
O10A \\sim S4A \\sim O11A \\sim O12A \\sim C48A \\sim F10A \\sim F11A \\sim
F12A: within 2A with sigma of 0.01 and sigma for terminal atoms of 0.02
C28A \\sim C28B \\sim C26: within 2A with sigma of 0.01 and sigma for terminal
atoms of 0.02
4. Same fragment restrains
{C28B, C26, C27B} sigma for 1-2: 0.02, 1-3: 0.02
as
{C31, C29, C30}
{S4, O12, O11, O10, C48, F12, F10, F11} sigma for 1-2: 0.02, 1-3: 0.02
{S4A, O10A, O11A, O12A, C48A, F10A, F11A, F12A} sigma for 1-2: 0.02, 1-3: 0.02
as
{S1, O3, O1, O2, C45, F2, F1, F3}
5. Others
 Sof(C28B)=Sof(H28A)=Sof(H28B)=Sof(H28C)=Sof(C27B)=Sof(H27A)=Sof(H27B)=
 Sof(H27C)=1-FVAR(1)
 Sof(C28A)=Sof(H28D)=Sof(H28E)=Sof(H28F)=Sof(C27A)=Sof(H27D)=Sof(H27E)=
 Sof(H27F)=FVAR(1)
 Sof(S4A)=Sof(O10A)=Sof(O11A)=Sof(O12A)=Sof(C48A)=Sof(F10A)=Sof(F11A)=
 Sof(F12A)=1-FVAR(2)
 Sof(S4)=Sof(O12)=Sof(O11)=Sof(O10)=Sof(C48)=Sof(F12)=Sof(F10)=Sof(F11)=FVAR(2)
 Sof(O7A)=Sof(O9A)=Sof(O8A)=Sof(S3A)=Sof(C47A)=Sof(F8A)=Sof(F9A)=Sof(F7A)=1-
 FVAR(3)
 Sof(O9)=Sof(O8)=Sof(O7)=Sof(S3)=Sof(C47)=Sof(F7)=Sof(F8)=Sof(F9)=FVAR(3)
6.a Ternary CH refined with riding coordinates:
 C4(H4), C7(H7), C15(H15), C18(H18), C29(H29), C37(H37), C40(H40)
6.b Idealised Me refined as rotating group:
 C5(H5A,H5B,H5C), C6(H6A,H6B,H6C), C8(H8A,H8B,H8C), C9(H9A,H9B,H9C), C10(H10A,
 H10B,H10C), C11(H11A,H11B,H11C), C16(H16A,H16B,H16C), C17(H17A,H17B,H17C),
 C19(H19A,H19B,H19C), C20(H20A,H20B,H20C), C21(H21A,H21B,H21C), C22(H22A,H22B,
 H22C), C28B(H28A,H28B,H28C), C27B(H27A,H27B,H27C), C28A(H28D,H28E,H28F),
 C27A(H27D,H27E,H27F), C31(H31A,H31B,H31C), C30(H30A,H30B,H30C), C32(H32A,H32B,
 H32C), C33(H33A,H33B,H33C), C38(H38A,H38B,H38C), C39(H39A,H39B,H39C), C41(H41A,
 H41B,H41C), C42(H42A,H42B,H42C), C43(H43A,H43B,H43C), C44(H44A,H44B,H44C),
 C51(H51A,H51B,H51C), C49(H49A,H49B,H49C)
;
_shelx_shelxl_version_number 2014/7
_olex2_submission_special_instructions 'No special instructions were received'
_oxdiff_exptl_absorpt_empirical_details
;
Empirical correction (ABSPACK) includes:
- Absorption correction using spherical harmonics
- Frame scaling
;
_oxdiff_exptl_absorpt_empirical_full_max 1.324
_oxdiff_exptl_absorpt_empirical_full_min 0.718

loop_
_space_group_symop_operation_xyz
'x, y, z'
'-x, y+1/2, -z+1/2'
'-x, -y, -z'
'x, -y-1/2, z-1/2'

loop_
_atom_site_label
_atom_site_type_symbol
_atom_site_fract_x
_atom_site_fract_y
_atom_site_fract_z
_atom_site_U_iso_or_equiv
_atom_site_adp_type
_atom_site_occupancy
_atom_site_site_symmetry_order
_atom_site_calc_flag
_atom_site_refinement_flags_posn
_atom_site_refinement_flags_adp
_atom_site_refinement_flags_occupancy
_atom_site_disorder_assembly
_atom_site_disorder_group
P1 P 0.25813(3) 0.43260(3) 0.77730(3) 0.03188(13) Uani 1 1 d . . . . .
P2 P 0.18035(3) 0.53350(3) 0.76995(3) 0.03162(13) Uani 1 1 d . . . . .
P3 P 0.23595(3) 0.57538(3) 0.70222(3) 0.03121(13) Uani 1 1 d . . . . .
P4 P 0.33245(3) 0.53269(3) 0.77249(2) 0.02912(13) Uani 1 1 d . . . . .
N1 N 0.26810(11) 0.32141(12) 0.86658(10) 0.0368(4) Uani 1 1 d . . . . .
N2 N 0.29819(11) 0.43801(11) 0.90818(9) 0.0339(4) Uani 1 1 d . . . . .
N3 N 0.07234(11) 0.43980(13) 0.68483(9) 0.0375(4) Uani 1 1 d . . . . .
N4 N 0.04042(10) 0.49107(12) 0.76032(9) 0.0356(4) Uani 1 1 d . . . . .
N5 N 0.25310(11) 0.72385(13) 0.65717(10) 0.0390(4) Uani 1 1 d . . . . .
N6 N 0.25619(10) 0.73722(11) 0.75145(9) 0.0325(4) Uani 1 1 d . . . . .
N7 N 0.39045(10) 0.45904(12) 0.68050(9) 0.0322(4) Uani 1 1 d . . . . .
N8 N 0.45655(10) 0.54925(11) 0.73796(8) 0.0310(4) Uani 1 1 d . . . . .
C1 C 0.27522(12) 0.39976(13) 0.85485(11) 0.0328(4) Uani 1 1 d . . . . .
C2 C 0.28684(14) 0.31055(15) 0.92766(13) 0.0429(6) Uani 1 1 d . . . . .
C3 C 0.30669(14) 0.38310(16) 0.95377(11) 0.0403(5) Uani 1 1 d . . . . .
C4 C 0.24457(14) 0.25821(16) 0.81900(14) 0.0458(6) Uani 1 1 d . . . . .
H4 H 0.2412 0.2863 0.7812 0.055 Uiso 1 1 calc R . . . .
C5 C 0.30138(18) 0.1970(2) 0.82220(16) 0.0595(8) Uani 1 1 d . . . . .
H5A H 0.3461 0.2230 0.8237 0.089 Uiso 1 1 calc GR . . . .
H5B H 0.2881 0.1635 0.7874 0.089 Uiso 1 1 calc GR . . . .
H5C H 0.3065 0.1652 0.8576 0.089 Uiso 1 1 calc GR . . . .
C6 C 0.17007(19) 0.2308(3) 0.8142(2) 0.0830(13) Uani 1 1 d . . . . .
H6A H 0.1691 0.2014 0.8495 0.125 Uiso 1 1 calc GR . . . .
H6B H 0.1542 0.1972 0.7796 0.125 Uiso 1 1 calc GR . . . .
H6C H 0.1389 0.2762 0.8102 0.125 Uiso 1 1 calc GR . . . .
C7 C 0.31024(13) 0.52540(14) 0.91501(11) 0.0356(5) Uani 1 1 d . . . . .
H7 H 0.2928 0.5484 0.8748 0.043 Uiso 1 1 calc R . . . .
C8 C 0.38983(15) 0.54369(17) 0.93547(13) 0.0463(6) Uani 1 1 d . . . . .
H8A H 0.4102 0.5190 0.9736 0.069 Uiso 1 1 calc GR . . . .
H8B H 0.3967 0.6004 0.9391 0.069 Uiso 1 1 calc GR . . . .
H8C H 0.4130 0.5233 0.9067 0.069 Uiso 1 1 calc GR . . . .
C9 C 0.26542(17) 0.56242(17) 0.95290(13) 0.0482(6) Uani 1 1 d . . . . .
H9A H 0.2167 0.5441 0.9390 0.072 Uiso 1 1 calc GR . . . .
H9B H 0.2665 0.6195 0.9496 0.072 Uiso 1 1 calc GR . . . .
H9C H 0.2847 0.5471 0.9940 0.072 Uiso 1 1 calc GR . . . .
C10 C 0.2837(2) 0.23333(18) 0.95871(15) 0.0570(7) Uani 1 1 d . . . . .
H10A H 0.2360 0.2119 0.9458 0.086 Uiso 1 1 calc GR . . . .
H10B H 0.2963 0.2419 1.0012 0.086 Uiso 1 1 calc GR . . . .
H10C H 0.3170 0.1964 0.9490 0.086 Uiso 1 1 calc GR . . . .
C11 C 0.33600(18) 0.39993(18) 1.01889(12) 0.0503(6) Uani 1 1 d . . . . .
H11A H 0.3831 0.4228 1.0258 0.075 Uiso 1 1 calc GR . . . .
H11B H 0.3388 0.3511 1.0411 0.075 Uiso 1 1 calc GR . . . .
H11C H 0.3050 0.4367 1.0317 0.075 Uiso 1 1 calc GR . . . .
C12 C 0.09486(12) 0.48606(14) 0.73364(11) 0.0344(5) Uani 1 1 d . . . . .
C13 C 0.00267(13) 0.41519(16) 0.68033(12) 0.0423(5) Uani 1 1 d . . . . .
C14 C -0.01711(13) 0.44701(16) 0.72769(12) 0.0410(5) Uani 1 1 d . . . . .
C15 C 0.11499(14) 0.42098(16) 0.64159(12) 0.0421(5) Uani 1 1 d . . . . .
H15 H 0.1635 0.4414 0.6594 0.050 Uiso 1 1 calc R . . . .
C16 C 0.12251(18) 0.33181(19) 0.63420(16) 0.0570(7) Uani 1 1 d . . . . .
H16A H 0.1355 0.3069 0.6729 0.085 Uiso 1 1 calc GR . . . .
H16B H 0.1591 0.3217 0.6140 0.085 Uiso 1 1 calc GR . . . .
H16C H 0.0776 0.3104 0.6110 0.085 Uiso 1 1 calc GR . . . .
C17 C 0.08620(19) 0.4663(2) 0.58319(14) 0.0592(8) Uani 1 1 d . . . . .
H17A H 0.0396 0.4461 0.5628 0.089 Uiso 1 1 calc GR . . . .
H17B H 0.1183 0.4595 0.5582 0.089 Uiso 1 1 calc GR . . . .
H17C H 0.0825 0.5220 0.5917 0.089 Uiso 1 1 calc GR . . . .
C18 C 0.04376(14) 0.53498(17) 0.81745(12) 0.0418(5) Uani 1 1 d . . . . .
H18 H 0.0916 0.5593 0.8301 0.050 Uiso 1 1 calc R . . . .
C19 C 0.0393(3) 0.4762(2) 0.86611(15) 0.0705(10) Uani 1 1 d . . . . .
H19A H -0.0075 0.4522 0.8563 0.106 Uiso 1 1 calc GR . . . .
H19B H 0.0476 0.5036 0.9037 0.106 Uiso 1 1 calc GR . . . .
H19C H 0.0751 0.4355 0.8691 0.106 Uiso 1 1 calc GR . . . .
C20 C -0.00981(18) 0.6029(2) 0.80812(16) 0.0598(8) Uani 1 1 d . . . . .
H20A H -0.0067 0.6338 0.7740 0.090 Uiso 1 1 calc GR . . . .
H20B H 0.0007 0.6362 0.8431 0.090 Uiso 1 1 calc GR . . . .
H20C H -0.0575 0.5816 0.8013 0.090 Uiso 1 1 calc GR . . . .
C21 C -0.04053(16) 0.3606(2) 0.63305(16) 0.0610(8) Uani 1 1 d . . . . .
H21A H -0.0318 0.3732 0.5952 0.092 Uiso 1 1 calc GR . . . .
H21B H -0.0907 0.3673 0.6303 0.092 Uiso 1 1 calc GR . . . .
H21C H -0.0268 0.3063 0.6434 0.092 Uiso 1 1 calc GR . . . .
C22 C -0.08687(15) 0.43598(19) 0.74306(14) 0.0507(7) Uani 1 1 d . . . . .
H22A H -0.0820 0.3945 0.7725 0.076 Uiso 1 1 calc GR . . . .
H22B H -0.1234 0.4215 0.7076 0.076 Uiso 1 1 calc GR . . . .
H22C H -0.1000 0.4849 0.7590 0.076 Uiso 1 1 calc GR . . . .
C23 C 0.24813(12) 0.68330(14) 0.70650(11) 0.0337(4) Uani 1 1 d . . . . .
C24 C 0.26299(15) 0.80411(16) 0.67083(13) 0.0446(6) Uani 1 1 d . . . . .
C25 C 0.26483(14) 0.81237(14) 0.73000(12) 0.0392(5) Uani 1 1 d . . . . .
C28B C 0.3236(6) 0.6980(11) 0.5818(8) 0.097(4) Uani 0.409(11) 1 d D U P A 2
H28A H 0.3253 0.7517 0.5678 0.146 Uiso 0.409(11) 1 calc GR . P A 2
H28B H 0.3253 0.6613 0.5503 0.146 Uiso 0.409(11) 1 calc GR . P A 2
H28C H 0.3639 0.6887 0.6157 0.146 Uiso 0.409(11) 1 calc GR . P A 2
C26 C 0.25606(16) 0.6860(2) 0.59950(13) 0.0583(8) Uani 1 1 d D U . . .
C27B C 0.1870(4) 0.6583(6) 0.5610(3) 0.058(3) Uani 0.409(11) 1 d D . P A 2
H27A H 0.1765 0.6062 0.5737 0.086 Uiso 0.409(11) 1 calc GR . P A 2
H27B H 0.1896 0.6558 0.5202 0.086 Uiso 0.409(11) 1 calc GR . P A 2
H27C H 0.1497 0.6947 0.5639 0.086 Uiso 0.409(11) 1 calc GR . P A 2
C28A C 0.3322(3) 0.6671(4) 0.6027(3) 0.0487(14) Uani 0.591(11) 1 d D U P A 1
H28D H 0.3606 0.7147 0.6119 0.073 Uiso 0.591(11) 1 calc GR . P A 1
H28E H 0.3353 0.6464 0.5648 0.073 Uiso 0.591(11) 1 calc GR . P A 1
H28F H 0.3498 0.6280 0.6334 0.073 Uiso 0.591(11) 1 calc GR . P A 1
C27A C 0.2038(5) 0.7156(7) 0.5475(3) 0.091(3) Uani 0.591(11) 1 d D . P A 1
H27D H 0.1565 0.7101 0.5532 0.136 Uiso 0.591(11) 1 calc GR . P A 1
H27E H 0.2067 0.6856 0.5129 0.136 Uiso 0.591(11) 1 calc GR . P A 1
H27F H 0.2132 0.7709 0.5417 0.136 Uiso 0.591(11) 1 calc GR . P A 1
C31 C 0.32444(14) 0.74423(16) 0.85917(12) 0.0424(5) Uani 1 1 d D . . . .
H31A H 0.3655 0.7263 0.8468 0.064 Uiso 1 1 calc GR . . . .
H31B H 0.3261 0.7225 0.8979 0.064 Uiso 1 1 calc GR . . . .
H31C H 0.3248 0.8014 0.8613 0.064 Uiso 1 1 calc GR . . . .
C29 C 0.25619(12) 0.71653(13) 0.81404(10) 0.0331(4) Uani 1 1 d D . . . .
H29 H 0.2562 0.6581 0.8162 0.040 Uiso 1 1 calc R . . . .
C30 C 0.18765(14) 0.74393(17) 0.82793(12) 0.0441(6) Uani 1 1 d D . . . .
H30A H 0.1876 0.8011 0.8307 0.066 Uiso 1 1 calc GR . . . .
H30B H 0.1849 0.7213 0.8654 0.066 Uiso 1 1 calc GR . . . .
H30C H 0.1470 0.7268 0.7966 0.066 Uiso 1 1 calc GR . . . .
C32 C 0.2711(2) 0.86831(19) 0.62843(16) 0.0649(9) Uani 1 1 d . . . . .
H32A H 0.3077 0.8535 0.6094 0.097 Uiso 1 1 calc GR . . . .
H32B H 0.2844 0.9173 0.6501 0.097 Uiso 1 1 calc GR . . . .
H32C H 0.2264 0.8755 0.5985 0.097 Uiso 1 1 calc GR . . . .
C33 C 0.27494(18) 0.88851(16) 0.76499(14) 0.0503(6) Uani 1 1 d . . . . .
H33A H 0.2531 0.8838 0.7975 0.075 Uiso 1 1 calc GR . . . .
H33B H 0.2529 0.9316 0.7393 0.075 Uiso 1 1 calc GR . . . .
H33C H 0.3253 0.8990 0.7806 0.075 Uiso 1 1 calc GR . . . .
C34 C 0.39427(11) 0.50775(13) 0.72794(10) 0.0293(4) Uani 1 1 d . . . . .
C35 C 0.45076(13) 0.47002(15) 0.66029(11) 0.0354(5) Uani 1 1 d . . . . .
C36 C 0.49171(12) 0.52784(14) 0.69548(11) 0.0338(5) Uani 1 1 d . . . . .
C37 C 0.33109(13) 0.40138(15) 0.65636(10) 0.0360(5) Uani 1 1 d . . . . .
H37 H 0.2943 0.4121 0.6775 0.043 Uiso 1 1 calc R . . . .
C38 C 0.29577(15) 0.41552(18) 0.59045(12) 0.0444(6) Uani 1 1 d . . . . .
H38A H 0.2849 0.4712 0.5838 0.067 Uiso 1 1 calc GR . . . .
H38B H 0.2522 0.3851 0.5785 0.067 Uiso 1 1 calc GR . . . .
H38C H 0.3278 0.3992 0.5673 0.067 Uiso 1 1 calc GR . . . .
C39 C 0.35530(17) 0.31580(17) 0.67123(13) 0.0494(6) Uani 1 1 d . . . . .
H39A H 0.3884 0.3008 0.6487 0.074 Uiso 1 1 calc GR . . . .
H39B H 0.3143 0.2811 0.6611 0.074 Uiso 1 1 calc GR . . . .
H39C H 0.3785 0.3115 0.7133 0.074 Uiso 1 1 calc GR . . . .
C40 C 0.48063(12) 0.60918(14) 0.78710(11) 0.0356(5) Uani 1 1 d . . . . .
H40 H 0.4552 0.5966 0.8174 0.043 Uiso 1 1 calc R . . . .
C41 C 0.45696(15) 0.69223(15) 0.76422(13) 0.0431(5) Uani 1 1 d . . . . .
H41A H 0.4796 0.7065 0.7334 0.065 Uiso 1 1 calc GR . . . .
H41B H 0.4706 0.7297 0.7966 0.065 Uiso 1 1 calc GR . . . .
H41C H 0.4057 0.6931 0.7481 0.065 Uiso 1 1 calc GR . . . .
C42 C 0.56050(14) 0.60358(19) 0.81830(13) 0.0466(6) Uani 1 1 d . . . . .
H42A H 0.5748 0.5486 0.8220 0.070 Uiso 1 1 calc GR . . . .
H42B H 0.5698 0.6271 0.8574 0.070 Uiso 1 1 calc GR . . . .
H42C H 0.5873 0.6316 0.7951 0.070 Uiso 1 1 calc GR . . . .
C43 C 0.46723(15) 0.42674(19) 0.60912(13) 0.0482(6) Uani 1 1 d . . . . .
H43A H 0.4570 0.3710 0.6117 0.072 Uiso 1 1 calc GR . . . .
H43B H 0.5171 0.4335 0.6108 0.072 Uiso 1 1 calc GR . . . .
H43C H 0.4382 0.4479 0.5720 0.072 Uiso 1 1 calc GR . . . .
C44 C 0.55984(14) 0.56403(16) 0.68895(13) 0.0437(6) Uani 1 1 d . . . . .
H44A H 0.5564 0.6211 0.6900 0.066 Uiso 1 1 calc GR . . . .
H44B H 0.5677 0.5479 0.6514 0.066 Uiso 1 1 calc GR . . . .
H44C H 0.5992 0.5464 0.7212 0.066 Uiso 1 1 calc GR . . . .
S1 S 0.34092(4) 0.51425(4) 0.44511(3) 0.04725(16) Uani 1 1 d D . . . .
O3 O 0.35996(14) 0.56238(15) 0.40060(12) 0.0688(7) Uani 1 1 d D . . . .
O1 O 0.35357(17) 0.55005(19) 0.50299(13) 0.0799(8) Uani 1 1 d D . . . .
O2 O 0.36443(13) 0.43315(13) 0.44732(12) 0.0653(6) Uani 1 1 d D . . . .
C45 C 0.24480(19) 0.5084(2) 0.42110(16) 0.0609(8) Uani 1 1 d D . . . .
F2 F 0.21446(14) 0.57967(16) 0.41444(14) 0.0951(8) Uani 1 1 d D . . . .
F1 F 0.22325(14) 0.47445(17) 0.36611(11) 0.0876(7) Uani 1 1 d D . . . .
F3 F 0.21728(12) 0.46314(19) 0.45624(12) 0.0947(9) Uani 1 1 d D . . . .
S2 S 0.05121(3) 0.71974(5) 0.66495(3) 0.04947(17) Uani 1 1 d . . . . .
F4 F 0.00824(15) 0.6747(2) 0.55305(12) 0.1035(9) Uani 1 1 d . . . . .
F5 F -0.06147(13) 0.75902(19) 0.57906(11) 0.0955(8) Uani 1 1 d . . . . .
F6 F -0.06032(13) 0.63819(18) 0.60747(14) 0.0979(8) Uani 1 1 d . . . . .
O4 O 0.08727(12) 0.64435(14) 0.68020(12) 0.0623(6) Uani 1 1 d . . . . .
O5 O 0.09305(13) 0.77938(15) 0.64535(11) 0.0621(6) Uani 1 1 d . . . . .
O6 O 0.01295(12) 0.74867(17) 0.70637(11) 0.0655(6) Uani 1 1 d . . . . .
C46 C -0.01967(19) 0.6965(3) 0.59754(17) 0.0701(10) Uani 1 1 d . . . . .
S4 S 0.19918(12) 0.09435(15) 0.64230(9) 0.0467(5) Uani 0.624(4) 1 d D U P B 1
O12 O 0.1555(6) 0.0254(5) 0.6473(4) 0.0574(17) Uani 0.624(4) 1 d D U P B 1
O11 O 0.1936(8) 0.1614(6) 0.6785(4) 0.068(2) Uani 0.624(4) 1 d D U P B 1
O10 O 0.2689(5) 0.0734(9) 0.6379(4) 0.0588(17) Uani 0.624(4) 1 d D U P B 1
C48 C 0.1536(7) 0.1312(8) 0.5674(5) 0.054(3) Uani 0.624(4) 1 d D U P B 1
F12 F 0.0891(4) 0.1556(5) 0.5639(4) 0.0644(19) Uani 0.624(4) 1 d D U P B 1
F10 F 0.1911(4) 0.1939(4) 0.5539(3) 0.0616(15) Uani 0.624(4) 1 d D U P B 1
F11 F 0.1536(3) 0.0763(4) 0.5249(3) 0.0670(14) Uani 0.624(4) 1 d D U P B 1
O9 O 0.52859(16) 0.37902(17) 0.80245(13) 0.0442(6) Uani 0.820(3) 1 d D . P C 1
O8 O 0.4788(5) 0.26768(12) 0.8476(3) 0.0388(12) Uani 0.820(3) 1 d D . P C 1
O7 O 0.41284(18) 0.3920(3) 0.8257(2) 0.0424(9) Uani 0.820(3) 1 d D . P C 1
S3 S 0.48168(4) 0.35256(4) 0.83785(4) 0.0323(2) Uani 0.820(3) 1 d D . P C 1
C47 C 0.52485(16) 0.38802(19) 0.91321(13) 0.0381(6) Uani 0.820(3) 1 d . . P C 1
F7 F 0.48294(11) 0.37724(12) 0.95002(9) 0.0424(5) Uani 0.820(3) 1 d . . P C 1
F8 F 0.5863(2) 0.3505(2) 0.93740(15) 0.0542(7) Uani 0.820(3) 1 d . . P C 1
F9 F 0.53897(14) 0.46651(15) 0.91288(12) 0.0523(6) Uani 0.820(3) 1 d . . P C 1
N10 N 0.1091(3) 0.6702(3) 0.9481(2) 0.1086(15) Uani 1 1 d . . . . .
C51 C 0.0615(2) 0.6007(2) 1.02863(16) 0.0636(8) Uani 1 1 d . . . . .
H51A H 0.0110 0.5904 1.0130 0.095 Uiso 1 1 calc GR . . . .
H51B H 0.0690 0.6339 1.0636 0.095 Uiso 1 1 calc GR . . . .
H51C H 0.0865 0.5511 1.0392 0.095 Uiso 1 1 calc GR . . . .
C52 C 0.08817(19) 0.6406(2) 0.98394(17) 0.0637(8) Uani 1 1 d . . . . .
N9 N 0.50978(16) 0.72435(17) 0.93169(12) 0.0580(6) Uani 1 1 d . . . . .
C49 C 0.49205(18) 0.81979(19) 1.01455(14) 0.0528(7) Uani 1 1 d . . . . .
H49A H 0.4956 0.7904 1.0508 0.079 Uiso 1 1 calc GR . . . .
H49B H 0.4454 0.8441 1.0016 0.079 Uiso 1 1 calc GR . . . .
H49C H 0.5283 0.8605 1.0217 0.079 Uiso 1 1 calc GR . . . .
C50 C 0.50225(15) 0.76590(17) 0.96825(13) 0.0457(6) Uani 1 1 d . . . . .
S4A S 0.1647(3) 0.1282(3) 0.5694(2) 0.0490(9) Uani 0.376(4) 1 d D U P B 2
O10A O 0.1779(7) 0.0594(7) 0.5353(6) 0.074(3) Uani 0.376(4) 1 d D U P B 2
O11A O 0.2098(7) 0.1957(8) 0.5699(6) 0.064(3) Uani 0.376(4) 1 d D U P B 2
O12A O 0.0922(7) 0.1388(12) 0.5685(10) 0.072(4) Uani 0.376(4) 1 d D U P B 2
C48A C 0.2051(9) 0.0925(10) 0.6469(6) 0.055(3) Uani 0.376(4) 1 d D U P B 2
F10A F 0.1950(10) 0.1421(8) 0.6869(6) 0.069(3) Uani 0.376(4) 1 d D U P B 2
F11A F 0.1717(8) 0.0240(9) 0.6566(7) 0.080(4) Uani 0.376(4) 1 d D U P B 2
F12A F 0.2732(6) 0.0718(12) 0.6563(5) 0.071(3) Uani 0.376(4) 1 d D U P B 2
O7A O 0.4149(12) 0.3902(16) 0.8130(9) 0.060(8) Uani 0.180(3) 1 d D . P C 2
O9A O 0.465(2) 0.2628(7) 0.8369(13) 0.046(8) Uani 0.180(3) 1 d D . P C 2
O8A O 0.4447(7) 0.3492(8) 0.9189(3) 0.056(3) Uani 0.180(3) 1 d D . P C 2
S3A S 0.4576(2) 0.3411(3) 0.86056(19) 0.0453(13) Uani 0.180(3) 1 d D . P C 2
C47A C 0.5414(12) 0.3871(11) 0.8676(8) 0.060(5) Uani 0.180(3) 1 d . . P C 2
F8A F 0.5932(11) 0.3534(19) 0.9158(9) 0.109(9) Uani 0.180(3) 1 d . . P C 2
F9A F 0.5642(9) 0.3808(11) 0.8202(6) 0.075(4) Uani 0.180(3) 1 d . . P C 2
F7A F 0.5376(14) 0.4659(11) 0.8812(11) 0.120(8) Uani 0.180(3) 1 d . . P C 2

loop_
_atom_site_aniso_label
_atom_site_aniso_U_11
_atom_site_aniso_U_22
_atom_site_aniso_U_33
_atom_site_aniso_U_23
_atom_site_aniso_U_13
_atom_site_aniso_U_12
P1 0.0309(3) 0.0305(3) 0.0391(3) -0.0026(2) 0.0176(2) -0.0007(2)
P2 0.0254(3) 0.0326(3) 0.0406(3) -0.0033(2) 0.0153(2) -0.0014(2)
P3 0.0271(3) 0.0318(3) 0.0380(3) -0.0015(2) 0.0143(2) 0.0004(2)
P4 0.0261(2) 0.0306(3) 0.0349(3) -0.0024(2) 0.0157(2) 0.00018(19)
N1 0.0344(9) 0.0303(9) 0.0513(11) 0.0032(8) 0.0215(8) 0.0017(8)
N2 0.0359(10) 0.0309(9) 0.0418(10) 0.0016(8) 0.0224(8) 0.0033(7)
N3 0.0301(9) 0.0400(10) 0.0452(10) -0.0045(8) 0.0152(8) -0.0049(8)
N4 0.0293(9) 0.0399(10) 0.0419(10) 0.0013(8) 0.0168(8) -0.0028(8)
N5 0.0391(10) 0.0407(11) 0.0441(10) 0.0040(9) 0.0232(9) 0.0021(8)
N6 0.0298(9) 0.0307(9) 0.0415(10) 0.0016(8) 0.0176(7) 0.0018(7)
N7 0.0294(9) 0.0356(10) 0.0363(9) -0.0022(7) 0.0169(7) 0.0003(7)
N8 0.0282(9) 0.0313(9) 0.0385(9) 0.0016(7) 0.0173(7) 0.0016(7)
C1 0.0292(10) 0.0294(10) 0.0457(12) 0.0002(9) 0.0203(9) 0.0013(8)
C2 0.0439(13) 0.0366(12) 0.0563(14) 0.0089(11) 0.0277(11) 0.0057(10)
C3 0.0437(13) 0.0407(12) 0.0446(12) 0.0081(10) 0.0262(10) 0.0080(10)
C4 0.0387(13) 0.0339(12) 0.0670(16) -0.0064(11) 0.0180(12) -0.0030(10)
C5 0.0540(17) 0.0571(18) 0.0699(19) -0.0195(15) 0.0206(14) 0.0029(14)
C6 0.0472(18) 0.110(3) 0.102(3) -0.046(3) 0.0364(19) -0.025(2)
C7 0.0439(12) 0.0295(11) 0.0389(11) 0.0004(9) 0.0208(10) 0.0029(9)
C8 0.0448(14) 0.0409(13) 0.0551(15) 0.0039(11) 0.0170(12) -0.0032(11)
C9 0.0617(17) 0.0407(13) 0.0519(14) -0.0069(11) 0.0323(13) 0.0052(12)
C10 0.077(2) 0.0395(14) 0.0651(18) 0.0140(13) 0.0362(16) 0.0050(14)
C11 0.0652(18) 0.0474(15) 0.0454(13) 0.0103(11) 0.0269(13) 0.0102(13)
C12 0.0278(10) 0.0362(11) 0.0429(11) -0.0013(9) 0.0162(9) -0.0014(8)
C13 0.0299(11) 0.0457(13) 0.0531(14) -0.0014(11) 0.0139(10) -0.0047(10)
C14 0.0314(11) 0.0445(13) 0.0496(13) 0.0011(11) 0.0150(10) -0.0065(10)
C15 0.0346(12) 0.0479(14) 0.0481(13) -0.0116(11) 0.0187(10) -0.0050(10)
C16 0.0532(16) 0.0487(16) 0.076(2) -0.0174(14) 0.0296(15) -0.0047(13)
C17 0.0578(18) 0.073(2) 0.0518(16) -0.0010(14) 0.0224(14) -0.0006(15)
C18 0.0360(12) 0.0505(14) 0.0448(13) -0.0071(11) 0.0213(10) -0.0067(10)
C19 0.105(3) 0.064(2) 0.0482(16) 0.0013(15) 0.0311(18) -0.010(2)
C20 0.0517(16) 0.0636(19) 0.0721(19) -0.0130(16) 0.0301(15) 0.0052(14)
C21 0.0378(14) 0.076(2) 0.0710(19) -0.0228(17) 0.0178(13) -0.0166(14)
C22 0.0359(13) 0.0606(17) 0.0611(16) -0.0053(13) 0.0226(12) -0.0105(12)
C23 0.0270(10) 0.0370(11) 0.0415(11) 0.0028(9) 0.0169(9) 0.0028(8)
C24 0.0495(14) 0.0372(12) 0.0564(14) 0.0074(11) 0.0306(12) 0.0029(11)
C25 0.0404(12) 0.0314(11) 0.0541(14) 0.0060(10) 0.0269(11) 0.0028(9)
C28B 0.089(7) 0.119(10) 0.106(9) -0.047(7) 0.066(7) -0.009(7)
C26 0.0557(17) 0.080(2) 0.0475(15) -0.0065(14) 0.0290(13) 0.0002(15)
C27B 0.078(5) 0.057(5) 0.045(4) -0.018(4) 0.030(4) -0.011(4)
C28A 0.065(3) 0.047(3) 0.045(3) 0.009(2) 0.034(2) 0.021(2)
C27A 0.109(6) 0.117(8) 0.052(3) 0.021(4) 0.029(4) 0.045(6)
C31 0.0411(13) 0.0380(12) 0.0485(13) -0.0025(10) 0.0123(10) -0.0029(10)
C29 0.0342(11) 0.0297(10) 0.0395(11) 0.0008(8) 0.0168(9) 0.0026(8)
C30 0.0403(13) 0.0514(15) 0.0476(13) 0.0032(11) 0.0240(11) 0.0099(11)
C32 0.101(3) 0.0438(16) 0.0686(19) 0.0128(14) 0.054(2) 0.0054(16)
C33 0.0630(17) 0.0308(12) 0.0660(17) 0.0026(11) 0.0329(14) 0.0021(11)
C34 0.0259(9) 0.0303(10) 0.0352(10) 0.0018(8) 0.0142(8) 0.0023(8)
C35 0.0332(11) 0.0401(12) 0.0396(11) -0.0008(9) 0.0214(9) 0.0042(9)
C36 0.0312(10) 0.0351(11) 0.0421(11) 0.0027(9) 0.0219(9) 0.0039(9)
C37 0.0351(11) 0.0392(12) 0.0386(11) -0.0067(9) 0.0181(9) -0.0033(9)
C38 0.0424(13) 0.0501(14) 0.0416(12) -0.0062(11) 0.0129(10) -0.0010(11)
C39 0.0561(16) 0.0401(14) 0.0498(14) -0.0003(11) 0.0100(12) -0.0055(12)
C40 0.0299(10) 0.0381(12) 0.0428(12) -0.0048(9) 0.0165(9) -0.0026(9)
C41 0.0435(13) 0.0351(12) 0.0576(14) -0.0033(11) 0.0255(11) -0.0031(10)
C42 0.0341(12) 0.0578(16) 0.0504(14) -0.0063(12) 0.0154(10) -0.0065(11)
C43 0.0419(13) 0.0617(17) 0.0504(14) -0.0150(12) 0.0287(11) -0.0026(12)
C44 0.0380(12) 0.0460(14) 0.0574(15) -0.0040(11) 0.0305(11) -0.0037(10)
S1 0.0591(4) 0.0372(3) 0.0540(4) 0.0013(3) 0.0300(3) 0.0004(3)
O3 0.0680(15) 0.0676(15) 0.0839(16) 0.0250(13) 0.0432(13) 0.0092(12)
O1 0.092(2) 0.0850(18) 0.0733(16) -0.0254(14) 0.0406(15) -0.0146(15)
O2 0.0587(13) 0.0431(11) 0.0885(17) 0.0045(11) 0.0097(12) 0.0038(9)
C45 0.0577(18) 0.0612(19) 0.0674(19) 0.0202(16) 0.0229(15) 0.0094(15)
F2 0.0821(16) 0.0893(17) 0.128(2) 0.0268(15) 0.0520(15) 0.0421(13)
F1 0.0754(15) 0.0965(18) 0.0787(15) 0.0102(13) -0.0005(12) 0.0002(13)
F3 0.0507(11) 0.140(2) 0.0944(16) 0.0489(16) 0.0215(11) -0.0076(13)
S2 0.0351(3) 0.0597(4) 0.0550(4) 0.0082(3) 0.0145(3) 0.0076(3)
F4 0.0891(17) 0.145(3) 0.0742(14) -0.0293(16) 0.0182(13) 0.0195(17)
F5 0.0667(14) 0.126(2) 0.0804(14) 0.0054(15) -0.0044(11) 0.0375(14)
F6 0.0572(13) 0.1020(19) 0.126(2) -0.0295(17) 0.0098(13) -0.0112(13)
O4 0.0432(11) 0.0587(13) 0.0852(15) 0.0179(11) 0.0175(10) 0.0071(9)
O5 0.0562(12) 0.0628(13) 0.0724(14) 0.0141(11) 0.0262(11) 0.0086(10)
O6 0.0462(11) 0.0893(17) 0.0655(13) -0.0045(12) 0.0229(10) 0.0048(11)
C46 0.0501(17) 0.089(3) 0.067(2) -0.0101(19) 0.0089(15) 0.0114(18)
S4 0.0419(8) 0.0489(8) 0.0533(8) -0.0031(7) 0.0196(7) 0.0025(6)
O12 0.052(4) 0.054(3) 0.076(3) 0.002(2) 0.032(3) -0.004(2)
O11 0.092(4) 0.065(4) 0.047(3) -0.007(3) 0.016(3) 0.016(3)
O10 0.039(3) 0.072(3) 0.069(4) 0.013(3) 0.020(2) 0.007(2)
C48 0.053(4) 0.054(4) 0.052(4) -0.004(3) 0.009(3) -0.003(3)
F12 0.044(3) 0.070(3) 0.072(3) -0.008(3) 0.003(2) 0.0041(18)
F10 0.076(4) 0.057(2) 0.057(3) 0.011(2) 0.026(2) -0.003(2)
F11 0.077(4) 0.069(3) 0.055(2) -0.0211(19) 0.016(2) -0.006(2)
O9 0.0452(15) 0.0501(14) 0.0446(15) -0.0017(11) 0.0248(13) -0.0054(13)
O8 0.043(3) 0.0319(17) 0.042(2) -0.0029(12) 0.011(2) 0.0004(17)
O7 0.0372(17) 0.0491(19) 0.045(2) 0.0083(13) 0.0182(14) 0.0096(13)
S3 0.0299(4) 0.0336(4) 0.0372(4) 0.0017(3) 0.0152(3) 0.0008(3)
C47 0.0349(14) 0.0402(15) 0.0415(15) -0.0009(12) 0.0142(12) -0.0020(11)
F7 0.0493(11) 0.0427(10) 0.0409(10) 0.0017(8) 0.0221(8) -0.0003(8)
F8 0.0368(13) 0.0740(16) 0.0497(17) -0.0052(13) 0.0077(12) 0.0057(10)
F9 0.0652(13) 0.0434(11) 0.0528(13) -0.0093(10) 0.0239(11) -0.0184(9)
N10 0.101(3) 0.144(4) 0.104(3) 0.011(3) 0.069(3) 0.006(3)
C51 0.065(2) 0.0618(19) 0.0618(18) -0.0018(15) 0.0122(15) 0.0020(16)
C52 0.0585(18) 0.071(2) 0.0663(19) -0.0066(16) 0.0253(16) 0.0103(16)
N9 0.0678(17) 0.0562(15) 0.0551(14) 0.0087(12) 0.0252(12) 0.0059(13)
C49 0.0602(17) 0.0493(15) 0.0547(15) 0.0088(12) 0.0256(13) 0.0010(13)
C50 0.0414(13) 0.0477(14) 0.0509(14) 0.0166(12) 0.0172(11) 0.0020(11)
S4A 0.0433(15) 0.0587(17) 0.0516(15) -0.0136(13) 0.0241(11) -0.0128(12)
O10A 0.078(7) 0.075(6) 0.078(6) -0.032(5) 0.037(5) -0.022(5)
O11A 0.063(6) 0.059(5) 0.081(7) -0.025(5) 0.040(5) -0.016(4)
O12A 0.043(6) 0.096(9) 0.079(6) 0.015(6) 0.020(5) -0.003(5)
C48A 0.050(5) 0.057(4) 0.056(4) 0.020(4) 0.010(4) 0.007(4)
F10A 0.068(4) 0.088(7) 0.046(4) -0.007(4) 0.008(3) 0.005(5)
F11A 0.061(7) 0.084(6) 0.100(6) 0.035(4) 0.033(5) 0.005(4)
F12A 0.039(3) 0.075(5) 0.095(8) 0.009(6) 0.012(4) 0.008(3)
O7A 0.048(9) 0.105(17) 0.030(8) 0.039(9) 0.019(6) 0.039(9)
O9A 0.051(16) 0.048(10) 0.040(11) -0.013(6) 0.011(11) -0.022(7)
O8A 0.062(8) 0.060(7) 0.059(7) 0.008(6) 0.038(7) 0.012(6)
S3A 0.0365(19) 0.055(2) 0.047(2) 0.0008(17) 0.0154(18) 0.0094(16)
C47A 0.075(12) 0.053(10) 0.049(9) 0.003(7) 0.011(8) -0.009(9)
F8A 0.034(7) 0.22(2) 0.069(12) -0.022(13) 0.004(8) 0.010(9)
F9A 0.062(8) 0.108(11) 0.061(8) -0.010(7) 0.026(7) -0.017(9)
F7A 0.18(2) 0.082(11) 0.133(17) -0.050(12) 0.094(16) -0.071(12)

loop_
_atom_type_symbol
_atom_type_description
_atom_type_scat_dispersion_real
_atom_type_scat_dispersion_imag
_atom_type_scat_source
C C 0.0181 0.0091 'International Tables Vol C Tables 4.2.6.8 and 6.1.1.4'
H H 0.0000 0.0000 'International Tables Vol C Tables 4.2.6.8 and 6.1.1.4'
F F 0.0727 0.0534 'International Tables Vol C Tables 4.2.6.8 and 6.1.1.4'
N N 0.0311 0.0180 'International Tables Vol C Tables 4.2.6.8 and 6.1.1.4'
O O 0.0492 0.0322 'International Tables Vol C Tables 4.2.6.8 and 6.1.1.4'
P P 0.2955 0.4335 'International Tables Vol C Tables 4.2.6.8 and 6.1.1.4'
S S 0.3331 0.5567 'International Tables Vol C Tables 4.2.6.8 and 6.1.1.4'

loop_
_exptl_crystal_face_index_h
_exptl_crystal_face_index_k
_exptl_crystal_face_index_l
_exptl_crystal_face_perp_dist
-2 -5 0 0.1538
2 5 0 0.1538
-2 1 5 0.1363
2 -1 -5 0.1363
-4 -3 5 0.1606
4 3 -5 0.1606
5 -1 2 0.0636
2 1 5 0.1004
-2 -1 -5 0.1004
1 -5 -3 0.1534
-1 5 3 0.1534
3 4 -5 0.1560
-3 -4 5 0.1560
2 5 -2 0.1539
-2 -5 2 0.1539
-5 1 -1 0.0509
5 0 -2 0.1144
5 -3 -3 0.1113
5 -2 2 0.0726
2 0 5 0.1077
-5 2 -2 0.0616
-3 0 -5 0.0846
5 0 1 0.0831
5 -1 -2 0.1025

loop_
_geom_angle_atom_site_label_1
_geom_angle_atom_site_label_2
_geom_angle_atom_site_label_3
_geom_angle
P4 P1 P2 81.70(3)
C1 P1 P2 104.19(7)
C1 P1 P4 109.03(8)
P3 P2 P1 81.53(3)
C12 P2 P1 102.27(8)
C12 P2 P3 111.01(8)
P2 P3 P4 81.52(3)
C23 P3 P2 110.64(7)
C23 P3 P4 101.95(8)
P1 P4 P3 81.62(3)
C34 P4 P1 112.53(7)
C34 P4 P3 101.91(7)
C1 N1 C2 108.7(2)
C1 N1 C4 124.1(2)
C2 N1 C4 127.1(2)
C1 N2 C3 109.0(2)
C1 N2 C7 124.55(19)
C3 N2 C7 126.5(2)
C12 N3 C13 109.0(2)
C12 N3 C15 125.0(2)
C13 N3 C15 125.9(2)
C12 N4 C14 109.1(2)
C12 N4 C18 125.1(2)
C14 N4 C18 125.8(2)
C23 N5 C24 109.4(2)
C23 N5 C26 124.7(2)
C24 N5 C26 125.6(2)
C23 N6 C25 109.4(2)
C23 N6 C29 124.16(19)
C25 N6 C29 126.4(2)
C34 N7 C35 109.03(19)
C34 N7 C37 124.44(18)
C35 N7 C37 126.50(19)
C34 N8 C36 109.07(19)
C34 N8 C40 123.86(18)
C36 N8 C40 127.07(19)
N1 C1 P1 119.25(18)
N1 C1 N2 107.6(2)
N2 C1 P1 133.12(17)
N1 C2 C10 125.3(3)
C3 C2 N1 107.6(2)
C3 C2 C10 127.1(3)
N2 C3 C11 125.8(2)
C2 C3 N2 107.1(2)
C2 C3 C11 127.1(2)
N1 C4 H4 104.4
C5 C4 N1 111.9(2)
C5 C4 H4 104.4
C6 C4 N1 111.7(2)
C6 C4 H4 104.4
C6 C4 C5 118.5(3)
C4 C5 H5A 109.5
C4 C5 H5B 109.5
C4 C5 H5C 109.5
H5A C5 H5B 109.5
H5A C5 H5C 109.5
H5B C5 H5C 109.5
C4 C6 H6A 109.5
C4 C6 H6B 109.5
C4 C6 H6C 109.5
H6A C6 H6B 109.5
H6A C6 H6C 109.5
H6B C6 H6C 109.5
N2 C7 H7 106.4
N2 C7 C8 110.5(2)
N2 C7 C9 111.5(2)
C8 C7 H7 106.4
C8 C7 C9 115.1(2)
C9 C7 H7 106.4
C7 C8 H8A 109.5
C7 C8 H8B 109.5
C7 C8 H8C 109.5
H8A C8 H8B 109.5
H8A C8 H8C 109.5
H8B C8 H8C 109.5
C7 C9 H9A 109.5
C7 C9 H9B 109.5
C7 C9 H9C 109.5
H9A C9 H9B 109.5
H9A C9 H9C 109.5
H9B C9 H9C 109.5
C2 C10 H10A 109.5
C2 C10 H10B 109.5
C2 C10 H10C 109.5
H10A C10 H10B 109.5
H10A C10 H10C 109.5
H10B C10 H10C 109.5
C3 C11 H11A 109.5
C3 C11 H11B 109.5
C3 C11 H11C 109.5
H11A C11 H11B 109.5
H11A C11 H11C 109.5
H11B C11 H11C 109.5
N3 C12 P2 133.62(17)
N3 C12 N4 107.6(2)
N4 C12 P2 118.65(18)
N3 C13 C21 125.3(2)
C14 C13 N3 107.3(2)
C14 C13 C21 127.3(2)
N4 C14 C22 125.6(2)
C13 C14 N4 107.0(2)
C13 C14 C22 127.4(2)
N3 C15 H15 106.4
N3 C15 C16 111.8(2)
N3 C15 C17 110.8(2)
C16 C15 H15 106.4
C16 C15 C17 114.6(3)
C17 C15 H15 106.4
C15 C16 H16A 109.5
C15 C16 H16B 109.5
C15 C16 H16C 109.5
H16A C16 H16B 109.5
H16A C16 H16C 109.5
H16B C16 H16C 109.5
C15 C17 H17A 109.5
C15 C17 H17B 109.5
C15 C17 H17C 109.5
H17A C17 H17B 109.5
H17A C17 H17C 109.5
H17B C17 H17C 109.5
N4 C18 H18 106.5
N4 C18 C19 109.8(2)
N4 C18 C20 112.1(2)
C19 C18 H18 106.5
C20 C18 H18 106.5
C20 C18 C19 115.0(3)
C18 C19 H19A 109.5
C18 C19 H19B 109.5
C18 C19 H19C 109.5
H19A C19 H19B 109.5
H19A C19 H19C 109.5
H19B C19 H19C 109.5
C18 C20 H20A 109.5
C18 C20 H20B 109.5
C18 C20 H20C 109.5
H20A C20 H20B 109.5
H20A C20 H20C 109.5
H20B C20 H20C 109.5
C13 C21 H21A 109.5
C13 C21 H21B 109.5
C13 C21 H21C 109.5
H21A C21 H21B 109.5
H21A C21 H21C 109.5
H21B C21 H21C 109.5
C14 C22 H22A 109.5
C14 C22 H22B 109.5
C14 C22 H22C 109.5
H22A C22 H22B 109.5
H22A C22 H22C 109.5
H22B C22 H22C 109.5
N5 C23 P3 119.30(18)
N5 C23 N6 107.0(2)
N6 C23 P3 133.63(18)
N5 C24 C32 125.7(3)
C25 C24 N5 107.0(2)
C25 C24 C32 127.3(3)
N6 C25 C33 126.5(2)
C24 C25 N6 107.1(2)
C24 C25 C33 126.4(2)
H28A C28B H28B 109.5
H28A C28B H28C 109.5
H28B C28B H28C 109.5
C26 C28B H28A 109.5
C26 C28B H28B 109.5
C26 C28B H28C 109.5
C28B C26 N5 115.8(6)
C27B C26 N5 115.6(3)
C27B C26 C28B 126.8(7)
C28A C26 N5 108.6(3)
C27A C26 N5 114.6(4)
C27A C26 C28A 125.4(4)
C26 C27B H27A 109.5
C26 C27B H27B 109.5
C26 C27B H27C 109.5
H27A C27B H27B 109.5
H27A C27B H27C 109.5
H27B C27B H27C 109.5
C26 C28A H28D 109.5
C26 C28A H28E 109.5
C26 C28A H28F 109.5
H28D C28A H28E 109.5
H28D C28A H28F 109.5
H28E C28A H28F 109.5
C26 C27A H27D 109.5
C26 C27A H27E 109.5
C26 C27A H27F 109.5
H27D C27A H27E 109.5
H27D C27A H27F 109.5
H27E C27A H27F 109.5
H31A C31 H31B 109.5
H31A C31 H31C 109.5
H31B C31 H31C 109.5
C29 C31 H31A 109.5
C29 C31 H31B 109.5
C29 C31 H31C 109.5
N6 C29 C31 111.89(19)
N6 C29 H29 106.3
N6 C29 C30 111.23(19)
C31 C29 H29 106.3
C30 C29 C31 114.1(2)
C30 C29 H29 106.3
C29 C30 H30A 109.5
C29 C30 H30B 109.5
C29 C30 H30C 109.5
H30A C30 H30B 109.5
H30A C30 H30C 109.5
H30B C30 H30C 109.5
C24 C32 H32A 109.5
C24 C32 H32B 109.5
C24 C32 H32C 109.5
H32A C32 H32B 109.5
H32A C32 H32C 109.5
H32B C32 H32C 109.5
C25 C33 H33A 109.5
C25 C33 H33B 109.5
C25 C33 H33C 109.5
H33A C33 H33B 109.5
H33A C33 H33C 109.5
H33B C33 H33C 109.5
N7 C34 P4 133.99(17)
N7 C34 N8 107.62(18)
N8 C34 P4 118.10(16)
N7 C35 C43 125.6(2)
C36 C35 N7 107.36(19)
C36 C35 C43 127.1(2)
N8 C36 C44 125.4(2)
C35 C36 N8 106.89(19)
C35 C36 C44 127.7(2)
N7 C37 H37 106.3
N7 C37 C38 111.8(2)
N7 C37 C39 111.6(2)
C38 C37 H37 106.3
C38 C37 C39 113.9(2)
C39 C37 H37 106.3
C37 C38 H38A 109.5
C37 C38 H38B 109.5
C37 C38 H38C 109.5
H38A C38 H38B 109.5
H38A C38 H38C 109.5
H38B C38 H38C 109.5
C37 C39 H39A 109.5
C37 C39 H39B 109.5
C37 C39 H39C 109.5
H39A C39 H39B 109.5
H39A C39 H39C 109.5
H39B C39 H39C 109.5
N8 C40 H40 106.6
N8 C40 C41 110.3(2)
N8 C40 C42 113.0(2)
C41 C40 H40 106.6
C41 C40 C42 113.3(2)
C42 C40 H40 106.6
C40 C41 H41A 109.5
C40 C41 H41B 109.5
C40 C41 H41C 109.5
H41A C41 H41B 109.5
H41A C41 H41C 109.5
H41B C41 H41C 109.5
C40 C42 H42A 109.5
C40 C42 H42B 109.5
C40 C42 H42C 109.5
H42A C42 H42B 109.5
H42A C42 H42C 109.5
H42B C42 H42C 109.5
C35 C43 H43A 109.5
C35 C43 H43B 109.5
C35 C43 H43C 109.5
H43A C43 H43B 109.5
H43A C43 H43C 109.5
H43B C43 H43C 109.5
C36 C44 H44A 109.5
C36 C44 H44B 109.5
C36 C44 H44C 109.5
H44A C44 H44B 109.5
H44A C44 H44C 109.5
H44B C44 H44C 109.5
O3 S1 C45 104.54(15)
O1 S1 O3 115.19(18)
O1 S1 O2 113.09(18)
O1 S1 C45 102.62(18)
O2 S1 O3 114.95(16)
O2 S1 C45 104.56(16)
F2 C45 S1 112.1(3)
F2 C45 F1 104.7(3)
F1 C45 S1 110.4(2)
F3 C45 S1 113.2(2)
F3 C45 F2 110.6(3)
F3 C45 F1 105.3(3)
O4 S2 O6 115.61(16)
O4 S2 C46 103.08(18)
O5 S2 O4 114.38(14)
O5 S2 O6 114.07(16)
O5 S2 C46 103.68(18)
O6 S2 C46 103.89(16)
F4 C46 S2 110.7(3)
F5 C46 S2 111.2(3)
F5 C46 F4 107.7(4)
F6 C46 S2 110.9(3)
F6 C46 F4 108.4(4)
F6 C46 F5 107.7(3)
O12 S4 C48 101.6(5)
O11 S4 O12 116.4(6)
O11 S4 C48 101.5(6)
O10 S4 O12 113.0(6)
O10 S4 O11 117.3(7)
O10 S4 C48 104.0(5)
F12 C48 S4 112.3(8)
F12 C48 F10 107.6(10)
F12 C48 F11 110.9(10)
F10 C48 S4 109.1(8)
F11 C48 S4 111.6(8)
F11 C48 F10 104.9(9)
O9 S3 O8 116.5(3)
O9 S3 O7 115.7(2)
O9 S3 C47 104.28(17)
O8 S3 O7 114.2(4)
O8 S3 C47 101.5(3)
O7 S3 C47 101.5(3)
F7 C47 S3 111.5(2)
F7 C47 F9 107.1(3)
F8 C47 S3 112.3(2)
F8 C47 F7 107.0(3)
F8 C47 F9 107.8(3)
F9 C47 S3 110.8(2)
H51A C51 H51B 109.5
H51A C51 H51C 109.5
H51B C51 H51C 109.5
C52 C51 H51A 109.5
C52 C51 H51B 109.5
C52 C51 H51C 109.5
N10 C52 C51 178.3(5)
H49A C49 H49B 109.5
H49A C49 H49C 109.5
H49B C49 H49C 109.5
C50 C49 H49A 109.5
C50 C49 H49B 109.5
C50 C49 H49C 109.5
N9 C50 C49 179.3(3)
O10A S4A C48A 100.3(7)
O11A S4A O10A 115.9(8)
O11A S4A C48A 98.5(7)
O12A S4A O10A 114.2(9)
O12A S4A O11A 120.3(9)
O12A S4A C48A 102.5(9)
F10A C48A S4A 112.3(11)
F10A C48A F11A 104.7(12)
F10A C48A F12A 112.4(13)
F11A C48A S4A 109.6(11)
F12A C48A S4A 113.0(10)
F12A C48A F11A 104.1(12)
O7A S3A C47A 98.4(13)
O9A S3A O7A 108.8(19)
O9A S3A C47A 104.6(17)
O8A S3A O7A 117.1(11)
O8A S3A O9A 119.9(14)
O8A S3A C47A 104.8(9)
F8A C47A S3A 109.8(16)
F9A C47A S3A 113.5(14)
F9A C47A F8A 108(2)
F9A C47A F7A 109.1(18)
F7A C47A S3A 109.9(17)
F7A C47A F8A 106(2)

loop_
_geom_bond_atom_site_label_1
_geom_bond_atom_site_label_2
_geom_bond_distance
P1 P2 2.2383(8)
P1 P4 2.2297(8)
P1 C1 1.822(2)
P2 P3 2.2357(8)
P2 C12 1.824(2)
P3 P4 2.2401(8)
P3 C23 1.823(2)
P4 C34 1.822(2)
N1 C1 1.355(3)
N1 C2 1.375(4)
N1 C4 1.508(3)
N2 C1 1.356(3)
N2 C3 1.377(3)
N2 C7 1.485(3)
N3 C12 1.344(3)
N3 C13 1.384(3)
N3 C15 1.489(3)
N4 C12 1.356(3)
N4 C14 1.380(3)
N4 C18 1.499(3)
N5 C23 1.354(3)
N5 C24 1.384(3)
N5 C26 1.493(3)
N6 C23 1.355(3)
N6 C25 1.380(3)
N6 C29 1.490(3)
N7 C34 1.354(3)
N7 C35 1.378(3)
N7 C37 1.490(3)
N8 C34 1.355(3)
N8 C36 1.383(3)
N8 C40 1.496(3)
C2 C3 1.367(4)
C2 C10 1.489(4)
C3 C11 1.489(4)
C4 H4 0.9800
C4 C5 1.489(4)
C4 C6 1.486(4)
C5 H5A 0.9600
C5 H5B 0.9600
C5 H5C 0.9600
C6 H6A 0.9600
C6 H6B 0.9600
C6 H6C 0.9600
C7 H7 0.9800
C7 C8 1.515(4)
C7 C9 1.519(3)
C8 H8A 0.9600
C8 H8B 0.9600
C8 H8C 0.9600
C9 H9A 0.9600
C9 H9B 0.9600
C9 H9C 0.9600
C10 H10A 0.9600
C10 H10B 0.9600
C10 H10C 0.9600
C11 H11A 0.9600
C11 H11B 0.9600
C11 H11C 0.9600
C13 C14 1.362(4)
C13 C21 1.499(4)
C14 C22 1.494(3)
C15 H15 0.9800
C15 C16 1.516(4)
C15 C17 1.521(4)
C16 H16A 0.9600
C16 H16B 0.9600
C16 H16C 0.9600
C17 H17A 0.9600
C17 H17B 0.9600
C17 H17C 0.9600
C18 H18 0.9800
C18 C19 1.516(4)
C18 C20 1.514(4)
C19 H19A 0.9600
C19 H19B 0.9600
C19 H19C 0.9600
C20 H20A 0.9600
C20 H20B 0.9600
C20 H20C 0.9600
C21 H21A 0.9600
C21 H21B 0.9600
C21 H21C 0.9600
C22 H22A 0.9600
C22 H22B 0.9600
C22 H22C 0.9600
C24 C25 1.367(4)
C24 C32 1.492(4)
C25 C33 1.496(4)
C28B H28A 0.9600
C28B H28B 0.9600
C28B H28C 0.9600
C28B C26 1.481(7)
C26 C27B 1.469(6)
C26 C28A 1.487(6)
C26 C27A 1.439(6)
C27B H27A 0.9600
C27B H27B 0.9600
C27B H27C 0.9600
C28A H28D 0.9600
C28A H28E 0.9600
C28A H28F 0.9600
C27A H27D 0.9600
C27A H27E 0.9600
C27A H27F 0.9600
C31 H31A 0.9600
C31 H31B 0.9600
C31 H31C 0.9600
C31 C29 1.520(3)
C29 H29 0.9800
C29 C30 1.514(3)
C30 H30A 0.9600
C30 H30B 0.9600
C30 H30C 0.9600
C32 H32A 0.9600
C32 H32B 0.9600
C32 H32C 0.9600
C33 H33A 0.9600
C33 H33B 0.9600
C33 H33C 0.9600
C35 C36 1.373(4)
C35 C43 1.493(3)
C36 C44 1.492(3)
C37 H37 0.9800
C37 C38 1.515(3)
C37 C39 1.520(4)
C38 H38A 0.9600
C38 H38B 0.9600
C38 H38C 0.9600
C39 H39A 0.9600
C39 H39B 0.9600
C39 H39C 0.9600
C40 H40 0.9800
C40 C41 1.516(4)
C40 C42 1.522(3)
C41 H41A 0.9600
C41 H41B 0.9600
C41 H41C 0.9600
C42 H42A 0.9600
C42 H42B 0.9600
C42 H42C 0.9600
C43 H43A 0.9600
C43 H43B 0.9600
C43 H43C 0.9600
C44 H44A 0.9600
C44 H44B 0.9600
C44 H44C 0.9600
S1 O3 1.431(2)
S1 O1 1.428(3)
S1 O2 1.430(2)
S1 C45 1.793(4)
C45 F2 1.322(4)
C45 F1 1.354(4)
C45 F3 1.322(4)
S2 O4 1.441(2)
S2 O5 1.433(2)
S2 O6 1.441(2)
S2 C46 1.823(4)
F4 C46 1.334(5)
F5 C46 1.323(5)
F6 C46 1.311(5)
S4 O12 1.453(7)
S4 O11 1.423(8)
S4 O10 1.422(8)
S4 C48 1.829(10)
C48 F12 1.294(12)
C48 F10 1.359(12)
C48 F11 1.347(13)
O9 S3 1.444(2)
O8 S3 1.444(2)
O7 S3 1.444(2)
S3 C47 1.821(3)
C47 F7 1.334(3)
C47 F8 1.328(5)
C47 F9 1.344(4)
N10 C52 1.129(5)
C51 H51A 0.9600
C51 H51B 0.9600
C51 H51C 0.9600
C51 C52 1.438(5)
N9 C50 1.135(4)
C49 H49A 0.9600
C49 H49B 0.9600
C49 H49C 0.9600
C49 C50 1.454(4)
S4A O10A 1.458(10)
S4A O11A 1.427(10)
S4A O12A 1.405(11)
S4A C48A 1.854(12)
C48A F10A 1.298(14)
C48A F11A 1.364(15)
C48A F12A 1.321(15)
O7A S3A 1.444(2)
O9A S3A 1.444(2)
O8A S3A 1.444(2)
S3A C47A 1.76(2)
C47A F8A 1.40(3)
C47A F9A 1.29(2)
C47A F7A 1.36(3)

loop_
_geom_torsion_atom_site_label_1
_geom_torsion_atom_site_label_2
_geom_torsion_atom_site_label_3
_geom_torsion_atom_site_label_4
_geom_torsion
P1 P2 C12 N3 -49.6(3)
P1 P2 C12 N4 125.36(18)
P1 P4 C34 N7 29.9(2)
P1 P4 C34 N8 -157.20(15)
P2 P1 C1 N1 128.44(16)
P2 P1 C1 N2 -55.1(2)
P2 P3 C23 N5 -153.67(16)
P2 P3 C23 N6 28.8(2)
P3 P2 C12 N3 35.9(3)
P3 P2 C12 N4 -149.11(17)
P3 P4 C34 N7 -55.9(2)
P3 P4 C34 N8 117.03(16)
P4 P1 C1 N1 -145.60(16)
P4 P1 C1 N2 30.9(2)
P4 P3 C23 N5 120.99(17)
P4 P3 C23 N6 -56.5(2)
N1 C2 C3 N2 1.4(3)
N1 C2 C3 C11 -175.4(2)
N3 C13 C14 N4 0.4(3)
N3 C13 C14 C22 -178.5(3)
N5 C24 C25 N6 0.1(3)
N5 C24 C25 C33 179.6(3)
N7 C35 C36 N8 1.9(3)
N7 C35 C36 C44 -176.0(2)
C1 N1 C2 C3 -0.8(3)
C1 N1 C2 C10 177.7(3)
C1 N1 C4 C5 117.6(3)
C1 N1 C4 C6 -107.0(3)
C1 N2 C3 C2 -1.5(3)
C1 N2 C3 C11 175.4(2)
C1 N2 C7 C8 -108.2(3)
C1 N2 C7 C9 122.5(2)
C2 N1 C1 P1 177.23(16)
C2 N1 C1 N2 -0.1(2)
C2 N1 C4 C5 -61.2(3)
C2 N1 C4 C6 74.2(4)
C3 N2 C1 P1 -175.82(18)
C3 N2 C1 N1 1.0(2)
C3 N2 C7 C8 73.3(3)
C3 N2 C7 C9 -56.1(3)
C4 N1 C1 P1 -1.8(3)
C4 N1 C1 N2 -179.1(2)
C4 N1 C2 C3 178.1(2)
C4 N1 C2 C10 -3.3(4)
C7 N2 C1 P1 5.4(3)
C7 N2 C1 N1 -177.80(19)
C7 N2 C3 C2 177.3(2)
C7 N2 C3 C11 -5.9(4)
C10 C2 C3 N2 -177.1(3)
C10 C2 C3 C11 6.1(5)
C12 N3 C13 C14 -0.3(3)
C12 N3 C13 C21 -177.9(3)
C12 N3 C15 C16 124.6(3)
C12 N3 C15 C17 -106.3(3)
C12 N4 C14 C13 -0.3(3)
C12 N4 C14 C22 178.6(3)
C12 N4 C18 C19 -113.5(3)
C12 N4 C18 C20 117.4(3)
C13 N3 C12 P2 175.5(2)
C13 N3 C12 N4 0.1(3)
C13 N3 C15 C16 -57.9(4)
C13 N3 C15 C17 71.2(3)
C14 N4 C12 P2 -176.05(18)
C14 N4 C12 N3 0.1(3)
C14 N4 C18 C19 63.9(4)
C14 N4 C18 C20 -65.2(3)
C15 N3 C12 P2 -6.6(4)
C15 N3 C12 N4 178.0(2)
C15 N3 C13 C14 -178.2(2)
C15 N3 C13 C21 4.3(5)
C18 N4 C12 P2 1.8(3)
C18 N4 C12 N3 177.9(2)
C18 N4 C14 C13 -178.1(2)
C18 N4 C14 C22 0.8(4)
C21 C13 C14 N4 177.9(3)
C21 C13 C14 C22 -1.0(5)
C23 N5 C24 C25 0.6(3)
C23 N5 C24 C32 179.8(3)
C23 N5 C26 C28B -115.5(10)
C23 N5 C26 C27B 78.4(6)
C23 N5 C26 C28A -87.2(4)
C23 N5 C26 C27A 127.1(6)
C23 N6 C25 C24 -0.8(3)
C23 N6 C25 C33 179.7(2)
C23 N6 C29 C31 123.5(2)
C23 N6 C29 C30 -107.6(2)
C24 N5 C23 P3 -179.26(17)
C24 N5 C23 N6 -1.2(3)
C24 N5 C26 C28B 56.8(11)
C24 N5 C26 C27B -109.3(6)
C24 N5 C26 C28A 85.2(4)
C24 N5 C26 C27A -60.6(6)
C25 N6 C23 P3 178.94(19)
C25 N6 C23 N5 1.2(3)
C25 N6 C29 C31 -55.9(3)
C25 N6 C29 C30 73.0(3)
C26 N5 C23 P3 -5.9(3)
C26 N5 C23 N6 172.3(2)
C26 N5 C24 C25 -172.7(2)
C26 N5 C24 C32 6.5(5)
C29 N6 C23 P3 -0.5(3)
C29 N6 C23 N5 -178.25(19)
C29 N6 C25 C24 178.6(2)
C29 N6 C25 C33 -0.9(4)
C32 C24 C25 N6 -179.0(3)
C32 C24 C25 C33 0.5(5)
C34 N7 C35 C36 -1.1(3)
C34 N7 C35 C43 179.3(2)
C34 N7 C37 C38 123.7(2)
C34 N7 C37 C39 -107.5(3)
C34 N8 C36 C35 -2.1(3)
C34 N8 C36 C44 175.9(2)
C34 N8 C40 C41 -93.4(3)
C34 N8 C40 C42 138.6(2)
C35 N7 C34 P4 173.30(19)
C35 N7 C34 N8 -0.1(3)
C35 N7 C37 C38 -58.6(3)
C35 N7 C37 C39 70.2(3)
C36 N8 C34 P4 -173.28(15)
C36 N8 C34 N7 1.4(2)
C36 N8 C40 C41 85.4(3)
C36 N8 C40 C42 -42.5(3)
C37 N7 C34 P4 -8.6(4)
C37 N7 C34 N8 177.9(2)
C37 N7 C35 C36 -179.2(2)
C37 N7 C35 C43 1.3(4)
C40 N8 C34 P4 5.8(3)
C40 N8 C34 N7 -179.6(2)
C40 N8 C36 C35 178.9(2)
C40 N8 C36 C44 -3.1(4)
C43 C35 C36 N8 -178.5(2)
C43 C35 C36 C44 3.6(4)
O3 S1 C45 F2 -56.3(3)
O3 S1 C45 F1 60.0(3)
O3 S1 C45 F3 177.7(3)
O1 S1 C45 F2 64.3(3)
O1 S1 C45 F1 -179.4(2)
O1 S1 C45 F3 -61.7(3)
O2 S1 C45 F2 -177.5(3)
O2 S1 C45 F1 -61.2(3)
O2 S1 C45 F3 56.6(3)
O4 S2 C46 F4 -64.0(4)
O4 S2 C46 F5 176.3(3)
O4 S2 C46 F6 56.3(3)
O5 S2 C46 F4 55.5(4)
O5 S2 C46 F5 -64.2(3)
O5 S2 C46 F6 175.8(3)
O6 S2 C46 F4 175.0(3)
O6 S2 C46 F5 55.3(3)
O6 S2 C46 F6 -64.7(3)
O12 S4 C48 F12 64.6(10)
O12 S4 C48 F10 -176.2(8)
O12 S4 C48 F11 -60.7(9)
O11 S4 C48 F12 -55.7(11)
O11 S4 C48 F10 63.5(10)
O11 S4 C48 F11 179.0(10)
O10 S4 C48 F12 -177.9(10)
O10 S4 C48 F10 -58.7(11)
O10 S4 C48 F11 56.8(10)
O9 S3 C47 F7 171.8(2)
O9 S3 C47 F8 -68.1(3)
O9 S3 C47 F9 52.6(3)
O8 S3 C47 F7 -66.7(4)
O8 S3 C47 F8 53.4(4)
O8 S3 C47 F9 174.0(4)
O7 S3 C47 F7 51.3(3)
O7 S3 C47 F8 171.3(3)
O7 S3 C47 F9 -68.0(3)
O10A S4A C48A F10A -174.9(13)
O10A S4A C48A F11A -58.9(13)
O10A S4A C48A F12A 56.7(14)
O11A S4A C48A F10A 66.6(14)
O11A S4A C48A F11A -177.4(12)
O11A S4A C48A F12A -61.8(15)
O12A S4A C48A F10A -57.1(15)
O12A S4A C48A F11A 58.9(15)
O12A S4A C48A F12A 174.5(14)
O7A S3A C47A F8A 175.3(19)
O7A S3A C47A F9A -63.5(19)
O7A S3A C47A F7A 59.0(19)
O9A S3A C47A F8A -73(2)
O9A S3A C47A F9A 49(2)
O9A S3A C47A F7A 171(2)
O8A S3A C47A F8A 54.3(17)
O8A S3A C47A F9A 175.5(15)
O8A S3A C47A F7A -62.0(17)

loop_
_exptl_oxdiff_crystal_face_indexfrac_h
_exptl_oxdiff_crystal_face_indexfrac_k
_exptl_oxdiff_crystal_face_indexfrac_l
_exptl_oxdiff_crystal_face_x
_exptl_oxdiff_crystal_face_y
_exptl_oxdiff_crystal_face_z
-2.0000 -5.0000 -0.0000 -0.1854 0.4101 0.1897
2.0000 5.0000 0.0000 0.1854 -0.4101 -0.1897
-2.0000 1.0000 5.0000 0.0041 0.0872 -0.3419
2.0000 -1.0000 -5.0000 -0.0041 -0.0872 0.3419
-4.0000 -3.0000 5.0000 -0.1765 0.4172 -0.1971
4.0000 3.0000 -5.0000 0.1765 -0.4172 0.1971
5.0000 -1.0000 1.9999 0.4632 0.1181 0.0278
2.0000 1.0000 5.0000 0.3270 0.0673 -0.2718
-2.0000 -1.0000 -5.0000 -0.3270 -0.0673 0.2718
1.0000 -5.0000 -3.0000 -0.0397 0.3008 0.3994
-1.0000 5.0000 3.0000 0.0397 -0.3008 -0.3994
3.0000 4.0000 -5.0000 0.1006 -0.4923 0.1346
-3.0000 -4.0000 5.0000 -0.1006 0.4923 -0.1346
2.0000 5.0000 -2.0000 0.1211 -0.4730 -0.0850
-2.0000 -5.0000 2.0000 -0.1211 0.4730 0.0850
-5.0000 1.0000 -0.9999 -0.4310 -0.0867 -0.0802
5.0000 -0.0000 -2.0001 0.3394 -0.0877 0.1923
5.0000 -3.0000 -3.0001 0.2928 0.1209 0.3796
5.0000 -2.0000 1.9999 0.4584 0.1982 0.0727
2.0000 -0.0000 5.0000 0.3222 0.1474 -0.2269
-5.0000 2.0000 -1.9999 -0.4584 -0.1982 -0.0727
-3.0000 0.0000 -5.0000 -0.4030 -0.1424 0.2093
5.0000 -0.0000 0.9999 0.4358 0.0067 0.0352
5.0000 -1.0000 -2.0001 0.3346 -0.0077 0.2373
